data_7051494
_journal_name_full 'New Journal of Chemistry'
_journal_paper_doi 10.1039/a906292k
_journal_year 1999
_chemical_formula_sum 'C17 H26 B N6 Tl'
_chemical_formula_weight 529.62
_space_group_IT_number 14
_symmetry_cell_setting monoclinic
_symmetry_space_group_name_Hall '-P 2yn'
_symmetry_space_group_name_H-M 'P 1 21/n 1'
_cell_angle_alpha 90.00
_cell_angle_beta 99.770(7)
_cell_angle_gamma 90.00
_cell_formula_units_Z 4
_cell_length_a 10.300(3)
_cell_length_b 10.286(3)
_cell_length_c 18.917(5)
_cell_measurement_temperature 233(2)
_cell_volume 1975.1(10)
_diffrn_ambient_temperature 233(2)
_exptl_crystal_density_diffrn 1.781
_cod_depositor_comments
;
The following automatic conversions were performed:
'_symmetry_cell_setting' value 'Monoclinic' changed to 'monoclinic'
according to '/home/saulius/struct/CIF-dictionaries/cif_core.dic'
dictionary named 'cif_core.dic' version 2.4.1 from 2010-06-29.

Automatic conversion script
Id: cif_fix_enum 1527 2010-12-29 10:47:43Z saulius 
;
_cod_original_sg_symbol_H-M 'P 21/n'
_cod_database_code 7051494

loop_
_symmetry_equiv_pos_as_xyz
'x, y, z'
'-x+1/2, y+1/2, -z+1/2'
'-x, -y, -z'
'x-1/2, -y-1/2, z-1/2'

loop_
_atom_site_label
_atom_site_type_symbol
_atom_site_fract_x
_atom_site_fract_y
_atom_site_fract_z
_atom_site_U_iso_or_equiv
_atom_site_adp_type
_atom_site_occupancy
_atom_site_symmetry_multiplicity
_atom_site_calc_flag
_atom_site_refinement_flags
_atom_site_disorder_assembly
_atom_site_disorder_group
Tl Tl 0.74925(2) 0.009703(19) 0.225524(12) 0.04337(11) Uani 1 1 d . . .
B B 0.9900(6) 0.1860(5) 0.3579(3) 0.0293(12) Uani 1 1 d . . .
N11 N 1.0270(4) 0.0397(4) 0.3549(2) 0.0310(9) Uani 1 1 d . . .
N12 N 0.9639(4) -0.0454(4) 0.3060(2) 0.0354(10) Uani 1 1 d . . .
N21 N 0.8530(4) 0.2029(4) 0.3776(2) 0.0337(10) Uani 1 1 d . . .
N22 N 0.7404(4) 0.1538(4) 0.3367(2) 0.0397(11) Uani 1 1 d . . .
N31 N 1.0004(4) 0.2546(4) 0.2869(2) 0.0278(9) Uani 1 1 d . . .
N32 N 0.9208(4) 0.2134(4) 0.2252(2) 0.0310(9) Uani 1 1 d . . .
C11 C 1.0244(6) -0.1587(5) 0.3197(3) 0.0433(14) Uani 1 1 d . . .
H11A H 1.0009 -0.2354 0.2936 0.052 Uiso 1 1 calc R . .
C12 C 1.1259(6) -0.1496(5) 0.3770(4) 0.0528(16) Uani 1 1 d . . .
H12A H 1.1837 -0.2158 0.3969 0.063 Uiso 1 1 calc R . .
C13 C 1.1240(6) -0.0218(5) 0.3987(4) 0.0447(14) Uani 1 1 d . . .
H13A H 1.1809 0.0158 0.4374 0.054 Uiso 1 1 calc R . .
C21 C 0.6419(6) 0.1937(6) 0.3689(3) 0.0472(15) Uani 1 1 d . . .
H21A H 0.5528 0.1732 0.3529 0.057 Uiso 1 1 calc R . .
C22 C 0.6864(7) 0.2688(6) 0.4287(4) 0.0560(17) Uani 1 1 d . . .
H22A H 0.6364 0.3089 0.4598 0.067 Uiso 1 1 calc R . .
C23 C 0.8207(7) 0.2714(5) 0.4322(3) 0.0487(15) Uani 1 1 d . . .
H23A H 0.8806 0.3147 0.4674 0.058 Uiso 1 1 calc R . .
C31 C 0.9491(5) 0.2867(4) 0.1714(3) 0.0293(11) Uani 1 1 d . . .
C32 C 1.0461(5) 0.3771(4) 0.1982(3) 0.0310(11) Uani 1 1 d . . .
H32A H 1.0826 0.4404 0.1716 0.037 Uiso 1 1 calc R . .
C33 C 1.0785(5) 0.3559(4) 0.2717(3) 0.0280(10) Uani 1 1 d . . .
C41 C 1.1835(5) 0.4245(4) 0.3246(3) 0.0304(11) Uani 1 1 d . . .
C42 C 1.2423(5) 0.5345(5) 0.2840(3) 0.0439(14) Uani 1 1 d . . .
H42A H 1.2823 0.4973 0.2458 0.066 Uiso 1 1 calc R . .
H42B H 1.3086 0.5811 0.3170 0.066 Uiso 1 1 calc R . .
H42C H 1.1728 0.5941 0.2638 0.066 Uiso 1 1 calc R . .
C43 C 1.2966(5) 0.3302(5) 0.3525(3) 0.0402(13) Uani 1 1 d . . .
H43A H 1.2636 0.2603 0.3789 0.060 Uiso 1 1 calc R . .
H43B H 1.3656 0.3765 0.3838 0.060 Uiso 1 1 calc R . .
H43C H 1.3318 0.2944 0.3122 0.060 Uiso 1 1 calc R . .
C44 C 1.1297(6) 0.4870(4) 0.3869(3) 0.0401(13) Uani 1 1 d . . .
H44A H 1.0597 0.5472 0.3683 0.060 Uiso 1 1 calc R . .
H44B H 1.1999 0.5336 0.4173 0.060 Uiso 1 1 calc R . .
H44C H 1.0954 0.4200 0.4148 0.060 Uiso 1 1 calc R . .
C51 C 0.8851(5) 0.2648(5) 0.0936(3) 0.0334(11) Uani 1 1 d . . .
C52 C 0.7349(6) 0.2805(6) 0.0845(3) 0.0521(16) Uani 1 1 d . . .
H52A H 0.7010 0.2256 0.1189 0.078 Uiso 1 1 calc R . .
H52B H 0.6952 0.2553 0.0362 0.078 Uiso 1 1 calc R . .
H52C H 0.7136 0.3706 0.0926 0.078 Uiso 1 1 calc R . .
C53 C 0.9218(6) 0.1278(5) 0.0708(3) 0.0503(15) Uani 1 1 d . . .
H53A H 1.0166 0.1219 0.0740 0.075 Uiso 1 1 calc R . .
H53B H 0.8795 0.1116 0.0218 0.075 Uiso 1 1 calc R . .
H53C H 0.8926 0.0637 0.1023 0.075 Uiso 1 1 calc R . .
C54 C 0.9365(6) 0.3648(5) 0.0452(3) 0.0473(15) Uani 1 1 d . . .
H54A H 0.9110 0.4514 0.0578 0.071 Uiso 1 1 calc R . .
H54B H 0.8994 0.3471 -0.0045 0.071 Uiso 1 1 calc R . .
H54C H 1.0318 0.3594 0.0515 0.071 Uiso 1 1 calc R . .
H1 H 1.059(4) 0.231(4) 0.398(2) 0.017(11) Uiso 1 1 d . . .

loop_
_atom_site_aniso_label
_atom_site_aniso_U_11
_atom_site_aniso_U_22
_atom_site_aniso_U_33
_atom_site_aniso_U_23
_atom_site_aniso_U_13
_atom_site_aniso_U_12
Tl 0.04123(15) 0.04228(15) 0.04556(16) -0.00396(10) 0.00440(10) -0.00823(9)
B 0.039(3) 0.021(3) 0.028(3) 0.001(2) 0.004(3) 0.000(2)
N11 0.034(2) 0.0231(19) 0.035(2) 0.0022(17) 0.0048(19) -0.0020(16)
N12 0.042(3) 0.025(2) 0.039(3) -0.0005(18) 0.007(2) 0.0010(18)
N21 0.043(3) 0.025(2) 0.036(2) 0.0031(17) 0.015(2) 0.0035(18)
N22 0.034(2) 0.047(3) 0.040(3) -0.003(2) 0.010(2) 0.000(2)
N31 0.031(2) 0.025(2) 0.029(2) -0.0005(17) 0.0072(17) -0.0024(16)
N32 0.035(2) 0.029(2) 0.028(2) 0.0007(16) 0.0030(19) -0.0036(17)
C11 0.046(3) 0.027(3) 0.061(4) 0.002(2) 0.022(3) 0.002(2)
C12 0.055(4) 0.029(3) 0.076(5) 0.011(3) 0.016(4) 0.009(3)
C13 0.051(3) 0.031(3) 0.050(4) 0.008(2) 0.002(3) 0.004(2)
C21 0.038(3) 0.047(3) 0.059(4) 0.012(3) 0.019(3) 0.010(3)
C22 0.063(5) 0.048(3) 0.070(4) 0.001(3) 0.046(4) 0.009(3)
C23 0.067(4) 0.042(3) 0.043(3) -0.003(3) 0.026(3) -0.005(3)
C31 0.031(3) 0.029(2) 0.029(3) 0.0000(19) 0.009(2) 0.0035(19)
C32 0.037(3) 0.024(2) 0.035(3) 0.0036(19) 0.012(2) -0.0010(19)
C33 0.027(3) 0.021(2) 0.038(3) -0.0014(19) 0.011(2) 0.0002(18)
C41 0.031(3) 0.026(2) 0.034(3) -0.002(2) 0.004(2) -0.0034(19)
C42 0.041(3) 0.032(3) 0.059(4) -0.002(2) 0.009(3) -0.010(2)
C43 0.035(3) 0.035(3) 0.047(3) -0.001(2) -0.001(3) 0.005(2)
C44 0.050(3) 0.028(3) 0.044(3) -0.008(2) 0.013(3) -0.002(2)
C51 0.038(3) 0.032(3) 0.030(3) 0.000(2) 0.008(2) 0.002(2)
C52 0.046(4) 0.068(4) 0.041(3) -0.003(3) 0.001(3) 0.001(3)
C53 0.076(4) 0.038(3) 0.036(3) -0.005(2) 0.006(3) 0.001(3)
C54 0.067(4) 0.043(3) 0.032(3) 0.001(2) 0.009(3) -0.009(3)

loop_
_geom_bond_atom_site_label_1
_geom_bond_atom_site_label_2
_geom_bond_distance
_geom_bond_site_symmetry_2
_geom_bond_publ_flag
Tl N12 2.526(4) . ?
Tl N22 2.588(4) . ?
Tl N32 2.741(4) . ?
B N21 1.529(7) . ?
B N31 1.537(6) . ?
B N11 1.556(6) . ?
N11 C13 1.343(7) . ?
N11 N12 1.357(6) . ?
N12 C11 1.326(6) . ?
N21 C23 1.338(7) . ?
N21 N22 1.376(6) . ?
N22 C21 1.333(7) . ?
N31 N32 1.374(5) . ?
N31 C33 1.376(6) . ?
N32 C31 1.337(6) . ?
C11 C12 1.375(9) . ?
C12 C13 1.378(7) . ?
C21 C22 1.383(9) . ?
C22 C23 1.374(9) . ?
C31 C32 1.395(7) . ?
C31 C51 1.524(7) . ?
C32 C33 1.390(7) . ?
C33 C41 1.518(6) . ?
C41 C44 1.527(7) . ?
C41 C43 1.538(7) . ?
C41 C42 1.548(7) . ?
C51 C54 1.531(7) . ?
C51 C52 1.535(8) . ?
C51 C53 1.539(7) . ?
